data_7234957
loop_
_publ_author_name
'Lopes, Gon\,calo'
'Gama, Vasco Pires Silva da'
'Sim\~ao, Dulce'
'Santos, Isabel Cordeiro'
'Branco Lopes, Elsa'
'Pereira, Laura C. J.'
'Almeida, Manuel'
'Raba\,ca, Sandra'

_publ_section_title
;
 Structural relations in (1:1) and (2:1) Cyanobenzene-Ethylenedithio-TTF
 radical salts; The role of C\\tb N&#x2026;H interactions.
;
_journal_name_full CrystEngComm
_journal_paper_doi 10.1039/C9CE01214A
_journal_year 2019
_chemical_formula_moiety '2(C13 H7 N S6), C8 Au N4 S4'
_chemical_formula_sum 'C34 H14 Au N6 S16'
_chemical_formula_weight 1216.44
_space_group_crystal_system triclinic
_space_group_IT_number 2
_space_group_name_Hall '-P 1'
_space_group_name_H-M_alt 'P -1'
_atom_sites_solution_hydrogens geom
_audit_block_doi 10.5517/ccdc.csd.cc236jjd
_audit_creation_method SHELXL-2014/7
_audit_update_record
;
2019-10-02 deposited with the CCDC.	2019-11-01 downloaded from the CCDC.
;
_cell_angle_alpha 99.134(2)
_cell_angle_beta 91.941(4)
_cell_angle_gamma 99.753(2)
_cell_formula_units_Z 1
_cell_length_a 7.0948(5)
_cell_length_b 11.7077(8)
_cell_length_c 12.6897(10)
_cell_measurement_reflns_used 2044
_cell_measurement_temperature 150(2)
_cell_measurement_theta_max 26.66
_cell_measurement_theta_min 2.92
_cell_volume 1023.65(13)
_computing_cell_refinement 'Bruker SAINT'
_computing_data_collection 'Bruker SMART'
_computing_data_reduction 'Bruker SAINT'
_computing_molecular_graphics 'Mercury Macrae et al,2008)'
_computing_publication_material 'WinGX (Farrugia, 2012)'
_computing_structure_refinement 'SHELXL-2014 (Sheldrick, 2015)'
_computing_structure_solution 'SHELXS-97 (Sheldrick 2008)'
_diffrn_ambient_temperature 150(2)
_diffrn_measured_fraction_theta_full 0.934
_diffrn_measured_fraction_theta_max 0.934
_diffrn_measurement_device_type 'Bruker APEX-II CCD'
_diffrn_measurement_method '\f and \w scans'
_diffrn_radiation_type MoK\a
_diffrn_radiation_wavelength 0.71073
_diffrn_reflns_av_R_equivalents 0.0385
_diffrn_reflns_av_unetI/netI 0.0641
_diffrn_reflns_Laue_measured_fraction_full 0.934
_diffrn_reflns_Laue_measured_fraction_max 0.934
_diffrn_reflns_limit_h_max 8
_diffrn_reflns_limit_h_min -8
_diffrn_reflns_limit_k_max 14
_diffrn_reflns_limit_k_min -14
_diffrn_reflns_limit_l_max 15
_diffrn_reflns_limit_l_min -10
_diffrn_reflns_number 6762
_diffrn_reflns_point_group_measured_fraction_full 0.934
_diffrn_reflns_point_group_measured_fraction_max 0.934
_diffrn_reflns_theta_full 25.242
_diffrn_reflns_theta_max 25.681
_diffrn_reflns_theta_min 2.919
_diffrn_source 'fine-focus sealed tube'
_exptl_absorpt_coefficient_mu 4.448
_exptl_absorpt_correction_T_max 0.9163
_exptl_absorpt_correction_T_min 0.4149
_exptl_absorpt_correction_type multi-scan
_exptl_absorpt_process_details SADABS
_exptl_crystal_colour black
_exptl_crystal_density_diffrn 1.973
_exptl_crystal_description needle
_exptl_crystal_F_000 595
_exptl_crystal_preparation 'Magnetic properties,Transport properties'
_exptl_crystal_size_max 0.240
_exptl_crystal_size_mid 0.060
_exptl_crystal_size_min 0.020
_refine_diff_density_max 0.919
_refine_diff_density_min -1.094
_refine_diff_density_rms 0.140
_refine_ls_extinction_method none
_refine_ls_goodness_of_fit_ref 1.035
_refine_ls_hydrogen_treatment constr
_refine_ls_matrix_type full
_refine_ls_number_parameters 278
_refine_ls_number_reflns 3641
_refine_ls_number_restraints 0
_refine_ls_restrained_S_all 1.035
_refine_ls_R_factor_all 0.0416
_refine_ls_R_factor_gt 0.0340
_refine_ls_shift/su_max 0.009
_refine_ls_shift/su_mean 0.002
_refine_ls_structure_factor_coef Fsqd
_refine_ls_weighting_details 'w=1/[\s^2^(Fo^2^)+(0.0253P)^2^] where P=(Fo^2^+2Fc^2^)/3'
_refine_ls_weighting_scheme calc
_refine_ls_wR_factor_gt 0.0697
_refine_ls_wR_factor_ref 0.0723
_reflns_Friedel_coverage 0.000
_reflns_number_gt 3317
_reflns_number_total 3641
_reflns_threshold_expression 'I > 2\s(I)'
_cod_data_source_file c9ce01214a3.cif
_cod_data_source_block (4-CNB-EDT-TTF)2[Au(mnt)2]
_cod_database_code 7234957
_shelx_shelxl_version_number 2014/7
_shelx_space_group_comment
;
The symmetry employed for this shelxl refinement is uniquely defined
by the following loop, which should always be used as a source of
symmetry information in preference to the above space-group names.
They are only intended as comments.
;
_shelx_estimated_absorpt_t_min 0.415
_shelx_estimated_absorpt_t_max 0.916

loop_
_space_group_symop_operation_xyz
'x, y, z'
'-x, -y, -z'

loop_
_atom_site_label
_atom_site_type_symbol
_atom_site_fract_x
_atom_site_fract_y
_atom_site_fract_z
_atom_site_U_iso_or_equiv
_atom_site_adp_type
_atom_site_occupancy
_atom_site_site_symmetry_order
_atom_site_calc_flag
_atom_site_refinement_flags_posn
_atom_site_refinement_flags_adp
_atom_site_refinement_flags_occupancy
_atom_site_disorder_assembly
_atom_site_disorder_group
Au1 Au 0.5000 0.0000 0.0000 0.01586(10) Uani 1 2 d S . P . .
S1 S 0.5457(2) 0.57649(11) 0.37254(11) 0.0263(3) Uani 1 1 d . . . . .
S2 S 1.0015(2) 0.58409(12) 0.26828(12) 0.0300(3) Uani 1 1 d . . . . .
S3 S 0.40839(19) 0.42573(10) 0.16750(10) 0.0211(3) Uani 1 1 d . . . . .
S4 S 0.78605(18) 0.43442(10) 0.07810(10) 0.0210(3) Uani 1 1 d . . . . .
S5 S 0.20473(19) 0.26566(11) -0.04109(11) 0.0221(3) Uani 1 1 d . . . . .
S6 S 0.57529(19) 0.26974(11) -0.14223(10) 0.0209(3) Uani 1 1 d . . . . .
S7 S 0.80839(19) 0.09278(11) 0.06039(10) 0.0218(3) Uani 1 1 d . . . . .
S8 S 0.37922(19) 0.08666(11) 0.15376(10) 0.0223(3) Uani 1 1 d . . . . .
N1 N 0.6983(8) 0.1286(5) -0.4085(4) 0.0423(14) Uani 1 1 d . . . . .
N2 N 1.0655(7) 0.2824(4) 0.3024(4) 0.0397(13) Uani 1 1 d . . . . .
N3 N 0.5487(8) 0.2744(4) 0.4119(4) 0.0421(14) Uani 1 1 d . . . . .
C1 C 0.7682(14) 0.5846(13) 0.4467(8) 0.032(3) Uani 0.68(2) 1 d . . P A 1
H1A H 0.7589 0.6220 0.5215 0.038 Uiso 0.68(2) 1 calc R U P A 1
H1B H 0.7933 0.5041 0.4476 0.038 Uiso 0.68(2) 1 calc R U P A 1
C2 C 0.9334(16) 0.6544(13) 0.3988(8) 0.033(3) Uani 0.68(2) 1 d . . P A 1
H2A H 1.0467 0.6701 0.4501 0.040 Uiso 0.68(2) 1 calc R U P A 1
H2B H 0.8995 0.7312 0.3904 0.040 Uiso 0.68(2) 1 calc R U P A 1
C2A C 0.950(3) 0.587(3) 0.4033(14) 0.027(6) Uani 0.32(2) 1 d . . P A 2
H2A1 H 0.9152 0.5050 0.4168 0.032 Uiso 0.32(2) 1 calc R U P A 2
H2A2 H 1.0666 0.6247 0.4493 0.032 Uiso 0.32(2) 1 calc R U P A 2
C1A C 0.787(4) 0.653(3) 0.433(2) 0.044(8) Uani 0.32(2) 1 d . . P A 2
H1A1 H 0.8161 0.7307 0.4096 0.053 Uiso 0.32(2) 1 calc R U P A 2
H1A2 H 0.7826 0.6669 0.5114 0.053 Uiso 0.32(2) 1 calc R U P A 2
C3 C 0.6037(8) 0.5087(4) 0.2485(4) 0.0191(11) Uani 1 1 d . . . . .
C4 C 0.7783(8) 0.5121(4) 0.2076(4) 0.0225(12) Uani 1 1 d . . . . .
C5 C 0.5392(7) 0.3850(4) 0.0586(4) 0.0174(11) Uani 1 1 d . . . . .
C6 C 0.4525(7) 0.3162(4) -0.0315(4) 0.0181(11) Uani 1 1 d . . . . .
C7 C 0.1992(8) 0.1782(4) -0.1665(4) 0.0212(12) Uani 1 1 d . . . . .
C8 C 0.3740(8) 0.1816(4) -0.2132(4) 0.0201(12) Uani 1 1 d . . . . .
C9 C 0.0322(8) 0.1077(4) -0.2177(4) 0.0279(13) Uani 1 1 d . . . . .
H9 H -0.0869 0.1084 -0.1858 0.033 Uiso 1 1 calc R U . . .
C10 C 0.3782(8) 0.1131(4) -0.3158(4) 0.0253(13) Uani 1 1 d . . . . .
C11 C 0.0408(9) 0.0372(4) -0.3143(5) 0.0305(14) Uani 1 1 d . . . . .
H11 H -0.0714 -0.0140 -0.3471 0.037 Uiso 1 1 calc R U . . .
C12 C 0.2105(9) 0.0400(4) -0.3640(5) 0.0330(15) Uani 1 1 d . . . . .
H12 H 0.2139 -0.0079 -0.4315 0.040 Uiso 1 1 calc R U . . .
C13 C 0.5557(9) 0.1203(5) -0.3665(4) 0.0320(15) Uani 1 1 d . . . . .
C14 C 0.7669(8) 0.1673(4) 0.1853(4) 0.0185(11) Uani 1 1 d . . . . .
C15 C 0.5891(8) 0.1637(4) 0.2237(4) 0.0194(11) Uani 1 1 d . . . . .
C16 C 0.9343(8) 0.2326(4) 0.2503(4) 0.0252(13) Uani 1 1 d . . . . .
C17 C 0.5680(8) 0.2265(4) 0.3287(4) 0.0261(13) Uani 1 1 d . . . . .

loop_
_atom_site_aniso_label
_atom_site_aniso_U_11
_atom_site_aniso_U_22
_atom_site_aniso_U_33
_atom_site_aniso_U_23
_atom_site_aniso_U_13
_atom_site_aniso_U_12
Au1 0.02309(17) 0.00827(14) 0.01496(16) 0.00001(10) 0.00011(12) 0.00124(10)
S1 0.0330(8) 0.0257(7) 0.0176(7) -0.0046(5) 0.0034(6) 0.0055(6)
S2 0.0251(8) 0.0288(7) 0.0321(8) -0.0036(6) -0.0021(7) 0.0027(6)
S3 0.0223(7) 0.0196(6) 0.0191(7) -0.0009(5) 0.0070(6) 0.0005(5)
S4 0.0211(7) 0.0189(6) 0.0218(7) -0.0008(5) 0.0053(6) 0.0034(5)
S5 0.0227(7) 0.0202(6) 0.0220(7) 0.0019(5) 0.0039(6) 0.0005(5)
S6 0.0226(7) 0.0210(6) 0.0190(7) 0.0001(5) 0.0039(6) 0.0060(5)
S7 0.0225(7) 0.0221(7) 0.0176(7) -0.0011(5) 0.0006(6) -0.0006(5)
S8 0.0240(7) 0.0212(6) 0.0195(7) -0.0027(5) 0.0033(6) 0.0029(5)
N1 0.043(4) 0.058(4) 0.029(3) -0.004(2) 0.001(3) 0.029(3)
N2 0.035(3) 0.045(3) 0.030(3) -0.001(2) -0.013(3) -0.007(2)
N3 0.054(4) 0.040(3) 0.030(3) -0.008(2) -0.002(3) 0.016(3)
C1 0.037(6) 0.030(6) 0.022(5) -0.001(4) -0.001(4) -0.007(5)
C2 0.041(7) 0.033(7) 0.022(5) -0.006(4) -0.007(5) 0.010(5)
C2A 0.036(12) 0.028(14) 0.020(10) 0.005(9) -0.004(8) 0.018(10)
C1A 0.040(15) 0.043(18) 0.047(15) -0.001(12) -0.015(13) 0.013(13)
C3 0.027(3) 0.016(2) 0.016(3) 0.004(2) 0.004(2) 0.006(2)
C4 0.035(3) 0.010(2) 0.021(3) -0.002(2) -0.006(3) 0.006(2)
C5 0.022(3) 0.010(2) 0.020(3) 0.001(2) 0.002(2) 0.0036(19)
C6 0.019(3) 0.017(2) 0.018(3) 0.005(2) 0.008(2) -0.001(2)
C7 0.030(3) 0.015(2) 0.020(3) 0.004(2) 0.000(2) 0.006(2)
C8 0.031(3) 0.012(2) 0.019(3) 0.003(2) -0.003(2) 0.009(2)
C9 0.028(3) 0.019(3) 0.037(3) 0.009(2) -0.007(3) 0.004(2)
C10 0.035(3) 0.021(3) 0.023(3) 0.003(2) 0.000(3) 0.019(2)
C11 0.035(4) 0.021(3) 0.034(3) -0.003(2) -0.008(3) 0.008(2)
C12 0.051(4) 0.021(3) 0.027(3) -0.004(2) -0.008(3) 0.015(3)
C13 0.042(4) 0.035(3) 0.020(3) -0.008(3) -0.009(3) 0.025(3)
C14 0.028(3) 0.014(2) 0.013(3) 0.0032(19) -0.001(2) 0.001(2)
C15 0.032(3) 0.014(2) 0.010(3) -0.0014(19) 0.002(2) 0.004(2)
C16 0.037(3) 0.023(3) 0.018(3) 0.006(2) 0.005(3) 0.008(2)
C17 0.033(3) 0.022(3) 0.022(3) 0.002(2) -0.002(3) 0.005(2)

loop_
_atom_type_symbol
_atom_type_description
_atom_type_scat_dispersion_real
_atom_type_scat_dispersion_imag
_atom_type_scat_source
C C 0.0033 0.0016 'International Tables Vol C Tables 4.2.6.8 and 6.1.1.4'
H H 0.0000 0.0000 'International Tables Vol C Tables 4.2.6.8 and 6.1.1.4'
N N 0.0061 0.0033 'International Tables Vol C Tables 4.2.6.8 and 6.1.1.4'
S S 0.1246 0.1234 'International Tables Vol C Tables 4.2.6.8 and 6.1.1.4'
Au Au -2.0133 8.8022 'International Tables Vol C Tables 4.2.6.8 and 6.1.1.4'

loop_
_citation_id
_citation_doi
_citation_year
1 10.1016/j.jinorgbio.2019.110865 2019

loop_
_geom_angle_atom_site_label_1
_geom_angle_atom_site_label_2
_geom_angle_atom_site_label_3
_geom_angle
_geom_angle_site_symmetry_1
_geom_angle_site_symmetry_3
S8 Au1 S8 180.0 . 2_655
S8 Au1 S7 90.83(5) . .
S8 Au1 S7 89.17(5) 2_655 .
S8 Au1 S7 89.17(5) . 2_655
S8 Au1 S7 90.83(5) 2_655 2_655
S7 Au1 S7 180.0 . 2_655
C3 S1 C1 99.0(4) . .
C3 S1 C1A 101.3(9) . .
C4 S2 C2A 99.3(7) . .
C4 S2 C2 101.7(4) . .
C5 S3 C3 96.0(2) . .
C5 S4 C4 95.4(2) . .
C7 S5 C6 95.6(2) . .
C6 S6 C8 94.8(2) . .
C14 S7 Au1 100.84(18) . .
C15 S8 Au1 100.77(18) . .
C2 C1 S1 111.7(10) . .
C2 C1 H1A 109.3 . .
S1 C1 H1A 109.3 . .
C2 C1 H1B 109.3 . .
S1 C1 H1B 109.3 . .
H1A C1 H1B 107.9 . .
C1 C2 S2 115.6(9) . .
C1 C2 H2A 108.4 . .
S2 C2 H2A 108.4 . .
C1 C2 H2B 108.4 . .
S2 C2 H2B 108.4 . .
H2A C2 H2B 107.5 . .
C1A C2A S2 112(2) . .
C1A C2A H2A1 109.3 . .
S2 C2A H2A1 109.3 . .
C1A C2A H2A2 109.2 . .
S2 C2A H2A2 109.2 . .
H2A1 C2A H2A2 107.9 . .
C2A C1A S1 115(2) . .
C2A C1A H1A1 108.6 . .
S1 C1A H1A1 108.6 . .
C2A C1A H1A2 108.6 . .
S1 C1A H1A2 108.6 . .
H1A1 C1A H1A2 107.5 . .
C4 C3 S1 128.7(4) . .
C4 C3 S3 116.7(4) . .
S1 C3 S3 114.6(3) . .
C3 C4 S2 128.2(4) . .
C3 C4 S4 117.0(4) . .
S2 C4 S4 114.8(3) . .
C6 C5 S3 121.1(4) . .
C6 C5 S4 124.0(4) . .
S3 C5 S4 114.9(3) . .
C5 C6 S6 123.5(4) . .
C5 C6 S5 120.5(4) . .
S6 C6 S5 116.0(3) . .
C8 C7 C9 121.1(5) . .
C8 C7 S5 115.6(4) . .
C9 C7 S5 123.2(4) . .
C7 C8 C10 118.3(5) . .
C7 C8 S6 117.9(4) . .
C10 C8 S6 123.9(5) . .
C11 C9 C7 119.8(6) . .
C11 C9 H9 120.1 . .
C7 C9 H9 120.1 . .
C12 C10 C8 119.6(5) . .
C12 C10 C13 121.8(5) . .
C8 C10 C13 118.6(5) . .
C12 C11 C9 120.6(5) . .
C12 C11 H11 119.7 . .
C9 C11 H11 119.7 . .
C11 C12 C10 120.5(5) . .
C11 C12 H12 119.8 . .
C10 C12 H12 119.8 . .
N1 C13 C10 178.2(6) . .
C15 C14 C16 120.2(5) . .
C15 C14 S7 123.3(4) . .
C16 C14 S7 116.4(4) . .
C14 C15 C17 119.7(5) . .
C14 C15 S8 124.2(4) . .
C17 C15 S8 116.1(4) . .
N2 C16 C14 178.9(5) . .
N3 C17 C15 178.7(7) . .

loop_
_geom_bond_atom_site_label_1
_geom_bond_atom_site_label_2
_geom_bond_distance
_geom_bond_site_symmetry_2
Au1 S8 2.3130(13) .
Au1 S8 2.3130(13) 2_655
Au1 S7 2.3176(13) .
Au1 S7 2.3176(13) 2_655
S1 C3 1.742(5) .
S1 C1 1.791(10) .
S1 C1A 1.87(3) .
S2 C4 1.752(5) .
S2 C2A 1.759(18) .
S2 C2 1.846(10) .
S3 C5 1.740(5) .
S3 C3 1.746(5) .
S4 C5 1.745(5) .
S4 C4 1.755(5) .
S5 C7 1.745(5) .
S5 C6 1.751(5) .
S6 C6 1.741(5) .
S6 C8 1.742(5) .
S7 C14 1.744(5) .
S8 C15 1.738(5) .
N1 C13 1.156(8) .
N2 C16 1.139(6) .
N3 C17 1.138(7) .
C1 C2 1.514(19) .
C1 H1A 0.9900 .
C1 H1B 0.9900 .
C2 H2A 0.9900 .
C2 H2B 0.9900 .
C2A C1A 1.52(4) .
C2A H2A1 0.9900 .
C2A H2A2 0.9900 .
C1A H1A1 0.9900 .
C1A H1A2 0.9900 .
C3 C4 1.356(7) .
C5 C6 1.351(7) .
C7 C8 1.390(8) .
C7 C9 1.398(7) .
C8 C10 1.419(7) .
C9 C11 1.374(8) .
C9 H9 0.9500 .
C10 C12 1.401(7) .
C10 C13 1.430(9) .
C11 C12 1.375(8) .
C11 H11 0.9500 .
C12 H12 0.9500 .
C14 C15 1.364(7) .
C14 C16 1.449(7) .
C15 C17 1.442(7) .
